data_7702810
loop_
_publ_author_name
'Liu, Qinde'
'Thorne, Lisa'
'Kozin, Igor'
'Song, Datong'
'Seward, Corey'
'D'Iorio, Marie'
'Tao, Ye'
'Wang, Suning'

_publ_section_title
;
 New red--orange phosphorescent/electroluminescent cycloplatinated
 complexes of 2,6-bis(2&#x2032;-indolyl)pyridine
;
_journal_issue 16
_journal_name_full 'Journal of the Chemical Society, Dalton Transactions'
_journal_page_first 3234
_journal_paper_doi 10.1039/b201951e
_journal_year 2002
_chemical_formula_sum 'C26 H18 N4 Pd'
_chemical_formula_weight 492.84
_chemical_name_common Pd(BIP)Py
_chemical_name_systematic
;Pd(BIP)Py  
? 
;
_space_group_IT_number 15
_space_group_name_Hall '-I 2ya'
_space_group_name_H-M_alt 'I 1 2/a 1'
_symmetry_cell_setting monoclinic
_symmetry_space_group_name_H-M 'I 1 2/a 1'
_atom_sites_solution_hydrogens geom
_atom_sites_solution_primary direct
_atom_sites_solution_secondary difmap
_audit_creation_method SHELXL-97
_cell_angle_alpha 90.00
_cell_angle_beta 108.531(3)
_cell_angle_gamma 90.00
_cell_formula_units_Z 8
_cell_length_a 25.968(4)
_cell_length_b 6.0223(9)
_cell_length_c 27.835(4)
_cell_measurement_reflns_used 50
_cell_measurement_temperature 295(2)
_cell_measurement_theta_max 20
_cell_measurement_theta_min 5
_cell_volume 4127.3(11)
_computing_cell_refinement 'Bruker SMART'
_computing_data_collection 'Bruker SMART'
_computing_data_reduction 'Bruker SHELXTL'
_computing_molecular_graphics 'Bruker SHELXTL'
_computing_publication_material 'Bruker SHELXTL'
_computing_structure_refinement 'SHELXL-97 (Sheldrick, 1997)'
_computing_structure_solution 'SHELXS-97 (Sheldrick, 1990)'
_diffrn_ambient_temperature 295(2)
_diffrn_measured_fraction_theta_full 0.960
_diffrn_measured_fraction_theta_max 0.960
_diffrn_measurement_device_type 'CCD area detector'
_diffrn_measurement_method 'phi and omega scans'
_diffrn_radiation_monochromator graphite
_diffrn_radiation_source 'fine-focus sealed tube'
_diffrn_radiation_type MoK\a
_diffrn_radiation_wavelength 0.71073
_diffrn_reflns_av_R_equivalents 0.0817
_diffrn_reflns_av_sigmaI/netI 0.1533
_diffrn_reflns_limit_h_max 31
_diffrn_reflns_limit_h_min -34
_diffrn_reflns_limit_k_max 7
_diffrn_reflns_limit_k_min -7
_diffrn_reflns_limit_l_max 36
_diffrn_reflns_limit_l_min -37
_diffrn_reflns_number 14491
_diffrn_reflns_theta_full 28.33
_diffrn_reflns_theta_max 28.33
_diffrn_reflns_theta_min 1.54
_exptl_absorpt_coefficient_mu 0.920
_exptl_absorpt_correction_T_max 1.000
_exptl_absorpt_correction_T_min 0.780
_exptl_absorpt_correction_type empirical
_exptl_crystal_colour red-orange
_exptl_crystal_density_diffrn 1.586
_exptl_crystal_density_method 'not measured'
_exptl_crystal_description block
_exptl_crystal_F_000 1984
_exptl_crystal_size_max .3
_exptl_crystal_size_mid .4
_exptl_crystal_size_min .6
_refine_diff_density_max 0.430
_refine_diff_density_min -0.559
_refine_diff_density_rms 0.077
_refine_ls_extinction_coef none
_refine_ls_extinction_method none
_refine_ls_goodness_of_fit_ref 0.714
_refine_ls_hydrogen_treatment ride
_refine_ls_matrix_type full
_refine_ls_number_parameters 280
_refine_ls_number_reflns 4927
_refine_ls_number_restraints 0
_refine_ls_restrained_S_all 0.714
_refine_ls_R_factor_all 0.1156
_refine_ls_R_factor_gt 0.0377
_refine_ls_shift/su_max 0.000
_refine_ls_shift/su_mean 0.000
_refine_ls_structure_factor_coef Fsqd
_refine_ls_weighting_details 'calc w=1/[\s^2^(Fo^2^)+(0.0000P)^2^+0.0000P] where P=(Fo^2^+2Fc^2^)/3'
_refine_ls_weighting_scheme calc
_refine_ls_wR_factor_gt 0.0482
_refine_ls_wR_factor_ref 0.0594
_reflns_number_gt 2188
_reflns_number_total 4927
_reflns_threshold_expression >2sigma(I)
_cod_data_source_file b201951e.txt
_cod_data_source_block lt08
_cod_depositor_comments
;
The following automatic conversions were performed:

data item '_symmetry_cell_setting' value 'Monoclinic' was changed to
'monoclinic' in accordance with the
/home/saulius/struct/COD-crude-data/automatic-downloads/DataCite-retrospective/RSC/depositions/lib/dictionaries/cif_core.dic
dictionary named 'cif_core.dic' version 2.4.2 last updated on
2011-04-26.

Automatic conversion script
Id: cif_fix_values 6909 2019-04-08 15:41:33Z antanas 
;
_cod_original_sg_symbol_H-M I2/a
_cod_database_code 7702810

loop_
_symmetry_equiv_pos_as_xyz
'x, y, z'
'-x+1/2, y, -z'
'x+1/2, y+1/2, z+1/2'
'-x+1, y+1/2, -z+1/2'
'-x, -y, -z'
'x-1/2, -y, z'
'-x+1/2, -y+1/2, -z+1/2'
'x, -y+1/2, z+1/2'

loop_
_atom_site_label
_atom_site_type_symbol
_atom_site_fract_x
_atom_site_fract_y
_atom_site_fract_z
_atom_site_U_iso_or_equiv
_atom_site_adp_type
_atom_site_occupancy
_atom_site_symmetry_multiplicity
_atom_site_calc_flag
_atom_site_refinement_flags
Pd1 Pd 0.382728(13) 0.65099(5) 0.136643(11) 0.04247(10) Uani 1 1 d .
N1 N 0.44808(13) 0.4521(5) 0.15219(11) 0.0449(9) Uani 1 1 d .
N2 N 0.37021(14) 0.4688(5) 0.19040(10) 0.0442(9) Uani 1 1 d .
N3 N 0.31462(12) 0.7982(5) 0.14038(11) 0.0435(9) Uani 1 1 d .
N4 N 0.38960(13) 0.8136(5) 0.07464(11) 0.0410(8) Uani 1 1 d .
C1 C 0.49512(17) 0.4210(6) 0.14084(14) 0.0441(11) Uani 1 1 d .
C2 C 0.51517(18) 0.5349(7) 0.10641(16) 0.0612(13) Uani 1 1 d .
H2 H 0.4958 0.6518 0.0871 0.073 Uiso 1 1 calc R
C3 C 0.56392(19) 0.4693(8) 0.10196(18) 0.0732(14) Uani 1 1 d .
H3 H 0.5775 0.5435 0.0793 0.088 Uiso 1 1 calc R
C4 C 0.59417(18) 0.2929(7) 0.13065(18) 0.0684(14) Uani 1 1 d .
H4 H 0.6272 0.2531 0.1267 0.082 Uiso 1 1 calc R
C5 C 0.57536(18) 0.1806(7) 0.16400(16) 0.0603(12) Uani 1 1 d .
H5 H 0.5953 0.0638 0.1828 0.072 Uiso 1 1 calc R
C6 C 0.52540(17) 0.2426(6) 0.16984(15) 0.0462(11) Uani 1 1 d .
C7 C 0.49482(17) 0.1646(7) 0.20016(13) 0.0513(11) Uani 1 1 d .
H7 H 0.5040 0.0487 0.2234 0.062 Uiso 1 1 calc R
C8 C 0.44912(18) 0.2923(6) 0.18872(14) 0.0466(11) Uani 1 1 d .
C9 C 0.28153(16) 0.9757(7) 0.12231(14) 0.0439(10) Uani 1 1 d .
C10 C 0.28479(16) 1.1371(7) 0.08661(14) 0.0523(11) Uani 1 1 d .
H10 H 0.3120 1.1307 0.0715 0.063 Uiso 1 1 calc R
C11 C 0.24702(18) 1.3030(7) 0.07487(16) 0.0629(13) Uani 1 1 d .
H11 H 0.2487 1.4110 0.0515 0.075 Uiso 1 1 calc R
C12 C 0.20581(18) 1.3137(7) 0.09729(16) 0.0631(13) Uani 1 1 d .
H12 H 0.1808 1.4291 0.0887 0.076 Uiso 1 1 calc R
C13 C 0.20175(16) 1.1575(8) 0.13158(15) 0.0548(11) Uani 1 1 d .
H13 H 0.1741 1.1655 0.1460 0.066 Uiso 1 1 calc R
C14 C 0.23993(17) 0.9854(7) 0.14456(14) 0.0432(10) Uani 1 1 d .
C15 C 0.24856(16) 0.8057(6) 0.17861(14) 0.0468(11) Uani 1 1 d .
H15 H 0.2276 0.7674 0.1989 0.056 Uiso 1 1 calc R
C16 C 0.29400(17) 0.6989(6) 0.17577(14) 0.0423(11) Uani 1 1 d .
C17 C 0.40387(18) 0.2958(6) 0.20828(14) 0.0464(11) Uani 1 1 d .
C18 C 0.39182(17) 0.1517(7) 0.24222(13) 0.0530(11) Uani 1 1 d .
H18 H 0.4143 0.0319 0.2558 0.064 Uiso 1 1 calc R
C19 C 0.34564(19) 0.1912(7) 0.25523(15) 0.0572(13) Uani 1 1 d .
H19 H 0.3371 0.0954 0.2778 0.069 Uiso 1 1 calc R
C20 C 0.31162(17) 0.3684(7) 0.23585(13) 0.0518(11) Uani 1 1 d .
H20 H 0.2810 0.3937 0.2456 0.062 Uiso 1 1 calc R
C21 C 0.32405(17) 0.5074(7) 0.20160(14) 0.0432(11) Uani 1 1 d .
C22 C 0.35857(19) 0.7510(7) 0.02961(18) 0.0687(14) Uani 1 1 d .
H22 H 0.3338 0.6370 0.0274 0.082 Uiso 1 1 calc R
C23 C 0.3612(2) 0.8467(9) -0.01450(16) 0.0939(18) Uani 1 1 d .
H23 H 0.3380 0.8009 -0.0458 0.113 Uiso 1 1 calc R
C24 C 0.3987(2) 1.0113(8) -0.01122(18) 0.0835(17) Uani 1 1 d .
H24 H 0.4022 1.0750 -0.0405 0.100 Uiso 1 1 calc R
C25 C 0.43037(19) 1.0795(7) 0.03465(18) 0.0703(15) Uani 1 1 d .
H25 H 0.4556 1.1927 0.0378 0.084 Uiso 1 1 calc R
C26 C 0.42445(18) 0.9766(7) 0.07715(15) 0.0598(13) Uani 1 1 d .
H26 H 0.4460 1.0245 0.1089 0.072 Uiso 1 1 calc R

loop_
_atom_site_aniso_label
_atom_site_aniso_U_11
_atom_site_aniso_U_22
_atom_site_aniso_U_33
_atom_site_aniso_U_23
_atom_site_aniso_U_13
_atom_site_aniso_U_12
Pd1 0.04489(19) 0.04161(18) 0.04198(17) 0.00413(19) 0.01533(14) -0.0004(2)
N1 0.039(2) 0.049(2) 0.045(2) 0.0094(17) 0.0118(18) 0.0068(18)
N2 0.053(2) 0.048(2) 0.0330(19) 0.0054(16) 0.0154(18) -0.003(2)
N3 0.039(2) 0.045(2) 0.047(2) 0.0070(16) 0.0155(18) 0.0034(18)
N4 0.048(2) 0.041(2) 0.0319(18) -0.0032(16) 0.0101(17) -0.0006(19)
C1 0.039(3) 0.042(3) 0.047(3) 0.002(2) 0.006(2) 0.000(2)
C2 0.047(3) 0.057(3) 0.080(3) 0.016(3) 0.021(3) 0.006(3)
C3 0.056(3) 0.074(4) 0.100(4) 0.013(3) 0.039(3) -0.003(3)
C4 0.044(3) 0.075(4) 0.086(4) 0.005(3) 0.019(3) 0.011(3)
C5 0.051(3) 0.061(3) 0.061(3) 0.003(3) 0.008(2) 0.013(3)
C6 0.039(3) 0.049(3) 0.045(3) -0.005(2) 0.006(2) 0.003(2)
C7 0.060(3) 0.047(3) 0.039(2) 0.001(2) 0.005(2) 0.003(3)
C8 0.047(3) 0.051(3) 0.038(2) 0.001(2) 0.008(2) 0.006(2)
C9 0.040(3) 0.045(3) 0.046(3) -0.005(2) 0.012(2) 0.000(2)
C10 0.053(3) 0.049(3) 0.058(3) 0.002(3) 0.023(2) 0.007(3)
C11 0.063(3) 0.054(3) 0.075(3) 0.016(2) 0.026(3) 0.010(3)
C12 0.055(3) 0.058(3) 0.073(3) -0.007(3) 0.016(3) 0.017(3)
C13 0.045(3) 0.066(3) 0.056(3) -0.004(3) 0.021(2) 0.004(3)
C14 0.040(3) 0.049(3) 0.038(2) -0.006(2) 0.010(2) 0.001(2)
C15 0.041(3) 0.057(3) 0.044(2) -0.004(2) 0.016(2) -0.005(2)
C16 0.042(3) 0.045(3) 0.039(2) 0.001(2) 0.013(2) -0.006(2)
C17 0.054(3) 0.045(3) 0.034(2) 0.001(2) 0.006(2) 0.004(2)
C18 0.074(3) 0.043(3) 0.038(2) 0.010(2) 0.012(2) 0.000(3)
C19 0.076(4) 0.052(3) 0.048(3) 0.003(2) 0.026(3) -0.015(3)
C20 0.064(3) 0.046(3) 0.048(2) 0.001(2) 0.022(2) -0.011(3)
C21 0.048(3) 0.044(3) 0.040(3) -0.006(2) 0.016(2) -0.009(2)
C22 0.080(4) 0.068(3) 0.053(3) -0.003(2) 0.013(3) -0.027(3)
C23 0.139(5) 0.095(4) 0.038(3) -0.007(3) 0.013(3) -0.039(4)
C24 0.131(5) 0.070(4) 0.048(3) 0.011(3) 0.026(3) -0.019(4)
C25 0.088(4) 0.057(3) 0.066(3) 0.006(3) 0.025(3) -0.029(3)
C26 0.076(4) 0.059(3) 0.041(3) -0.008(2) 0.015(3) -0.019(3)

loop_
_atom_type_symbol
_atom_type_description
_atom_type_scat_dispersion_real
_atom_type_scat_dispersion_imag
_atom_type_scat_source
C C 0.0033 0.0016 'International Tables Vol C Tables 4.2.6.8 and 6.1.1.4'
H H 0.0000 0.0000 'International Tables Vol C Tables 4.2.6.8 and 6.1.1.4'
N N 0.0061 0.0033 'International Tables Vol C Tables 4.2.6.8 and 6.1.1.4'
Pd Pd -0.9988 1.0072 'International Tables Vol C Tables 4.2.6.8 and 6.1.1.4'

loop_
_geom_angle_atom_site_label_1
_geom_angle_atom_site_label_2
_geom_angle_atom_site_label_3
_geom_angle
N2 Pd1 N1 80.56(14)
N2 Pd1 N3 81.12(14)
N1 Pd1 N3 161.57(12)
N2 Pd1 N4 172.94(13)
N1 Pd1 N4 99.98(12)
N3 Pd1 N4 98.45(12)
C1 N1 C8 105.2(3)
C1 N1 Pd1 141.9(3)
C8 N1 Pd1 112.8(3)
C17 N2 C21 124.5(4)
C17 N2 Pd1 117.9(3)
C21 N2 Pd1 117.0(3)
C9 N3 C16 105.0(3)
C9 N3 Pd1 142.0(3)
C16 N3 Pd1 112.8(3)
C22 N4 C26 117.8(3)
C22 N4 Pd1 118.5(3)
C26 N4 Pd1 123.7(3)
N1 C1 C2 129.9(4)
N1 C1 C6 110.2(4)
C2 C1 C6 119.9(4)
C3 C2 C1 118.3(4)
C2 C3 C4 122.1(4)
C5 C4 C3 120.4(4)
C4 C5 C6 119.4(4)
C5 C6 C7 134.1(4)
C5 C6 C1 119.9(4)
C7 C6 C1 106.0(4)
C8 C7 C6 106.6(4)
C7 C8 N1 111.9(4)
C7 C8 C17 132.2(4)
N1 C8 C17 115.8(4)
N3 C9 C14 110.6(4)
N3 C9 C10 128.9(4)
C14 C9 C10 120.5(4)
C11 C10 C9 118.3(4)
C10 C11 C12 121.3(4)
C13 C12 C11 121.2(4)
C12 C13 C14 118.9(4)
C13 C14 C9 119.8(4)
C13 C14 C15 133.7(4)
C9 C14 C15 106.5(4)
C16 C15 C14 106.2(4)
C15 C16 N3 111.7(4)
C15 C16 C21 133.2(4)
N3 C16 C21 115.1(4)
N2 C17 C18 118.3(4)
N2 C17 C8 112.5(4)
C18 C17 C8 129.3(4)
C19 C18 C17 118.2(4)
C18 C19 C20 122.2(4)
C19 C20 C21 118.5(4)
N2 C21 C20 118.3(4)
N2 C21 C16 113.6(4)
C20 C21 C16 128.1(4)
N4 C22 C23 122.8(4)
C24 C23 C22 118.5(4)
C25 C24 C23 119.4(4)
C24 C25 C26 118.3(4)
N4 C26 C25 123.1(4)

loop_
_geom_bond_atom_site_label_1
_geom_bond_atom_site_label_2
_geom_bond_distance
Pd1 N2 1.964(3)
Pd1 N1 2.009(3)
Pd1 N3 2.011(3)
Pd1 N4 2.041(3)
N1 C1 1.368(4)
N1 C8 1.394(4)
N2 C17 1.349(4)
N2 C21 1.351(4)
N3 C9 1.363(4)
N3 C16 1.396(4)
N4 C22 1.312(5)
N4 C26 1.322(4)
C1 C2 1.406(5)
C1 C6 1.422(5)
C2 C3 1.369(5)
C3 C4 1.408(5)
C4 C5 1.359(5)
C5 C6 1.408(5)
C6 C7 1.410(5)
C7 C8 1.364(5)
C8 C17 1.444(5)
C9 C14 1.407(5)
C9 C10 1.412(5)
C10 C11 1.365(5)
C11 C12 1.401(5)
C12 C13 1.368(5)
C13 C14 1.400(5)
C14 C15 1.409(5)
C15 C16 1.368(5)
C16 C21 1.449(5)
C17 C18 1.390(5)
C18 C19 1.379(5)
C19 C20 1.381(5)
C20 C21 1.382(5)
C22 C23 1.377(5)
C23 C24 1.373(6)
C24 C25 1.345(5)
C25 C26 1.386(5)
